data_8107293
loop_
_publ_author_name
'Eigner, V\'aclav'

_publ_section_title
;
 The crystal structure of
 2,2&#x2032;-((pyridine-2,6-diylbis(methylene))bis(sulfanediyl))-bis(4,5-dihydro-1H-imidazol-3-ium)
 bromide, C13H19Br2N5S2
;
_journal_issue 6
_journal_name_full 'Zeitschrift f\"ur Kristallographie - New Crystal Structures'
_journal_page_first 1061
_journal_page_last 1063
_journal_paper_doi 10.1515/ncrs-2022-0397
_journal_volume 237
_journal_year 2022
_chemical_absolute_configuration .
_chemical_formula_moiety 'C13 H19 N5 S2, 2(Br)'
_chemical_formula_sum 'C13 H19 Br2 N5 S2'
_chemical_formula_weight 469.25
_space_group_IT_number 2
_space_group_name_Hall '-P 1'
_space_group_name_H-M_alt 'P -1'
_symmetry_cell_setting triclinic
_symmetry_Int_Tables_number 2
_symmetry_space_group_name_Hall '-P 1'
_symmetry_space_group_name_H-M 'P -1'
_cell_angle_alpha 102.1340(15)
_cell_angle_beta 92.9160(16)
_cell_angle_gamma 90.7550(13)
_cell_formula_units_Z 2
_cell_length_a 5.22590(10)
_cell_length_b 9.9960(2)
_cell_length_c 17.0076(3)
_cell_measurement_reflns_used 9351
_cell_measurement_temperature 94.98(14)
_cell_measurement_theta_max 72.81
_cell_measurement_theta_min 2.66
_cell_volume 867.21(3)
_computing_cell_refinement 'CrysAlisPro 1.171.41.93a (Rigaku OD, 2020)'
_computing_data_collection 'CrysAlisPro 1.171.41.93a (Rigaku OD, 2020)'
_computing_data_reduction 'CrysAlisPro 1.171.41.93a (Rigaku OD, 2020)'
_diffrn_ambient_temperature 95
_diffrn_detector 'CCD plate'
_diffrn_detector_area_resol_mean 5.2027
_diffrn_measured_fraction_theta_full 0.98
_diffrn_measured_fraction_theta_max 0.98
_diffrn_measurement_device 'four-circle diffractometer'
_diffrn_measurement_device_type 'SuperNova, Dual, Cu at home/near, AtlasS2'
_diffrn_measurement_method '\w scans'
_diffrn_radiation_monochromator mirror
_diffrn_radiation_probe x-ray
_diffrn_radiation_source 'X-ray tube'
_diffrn_radiation_type 'Cu K\a'
_diffrn_radiation_wavelength 1.54184
_diffrn_reflns_av_R_equivalents 0.0137
_diffrn_reflns_av_unetI/netI 0.0093
_diffrn_reflns_limit_h_max 5
_diffrn_reflns_limit_h_min -6
_diffrn_reflns_limit_k_max 12
_diffrn_reflns_limit_k_min -12
_diffrn_reflns_limit_l_max 21
_diffrn_reflns_limit_l_min -20
_diffrn_reflns_number 12478
_diffrn_reflns_theta_full 73.05
_diffrn_reflns_theta_max 73.12
_diffrn_reflns_theta_min 2.66
_diffrn_source 'micro-focus sealed X-ray tube'
_exptl_absorpt_coefficient_mu 8.207
_exptl_absorpt_correction_T_max 0.684
_exptl_absorpt_correction_T_min 0.416
_exptl_absorpt_correction_type analytical
_exptl_absorpt_process_details
;
CrysAlisPro 1.171.41.93a (Rigaku Oxford Diffraction, 2020)
Analytical numeric absorption correction using a multifaceted crystal
model based on expressions derived by R.C. Clark & J.S. Reid.
(Clark, R. C. & Reid, J. S. (1995). Acta Cryst. A51, 887-897)
Empirical absorption correction using spherical harmonics,
implemented in SCALE3 ABSPACK scaling algorithm.
;
_exptl_crystal_colour colourless
_exptl_crystal_density_diffrn 1.7971
_exptl_crystal_description prism
_exptl_crystal_F_000 468
_exptl_crystal_size_max 0.175
_exptl_crystal_size_mid 0.089
_exptl_crystal_size_min 0.055
_refine_diff_density_max 0.19
_refine_diff_density_min -0.29
_refine_ls_extinction_method none
_refine_ls_goodness_of_fit_gt 1.6137
_refine_ls_goodness_of_fit_ref 1.6139
_refine_ls_hydrogen_treatment mixed
_refine_ls_number_constraints 64
_refine_ls_number_parameters 211
_refine_ls_number_reflns 3406
_refine_ls_number_restraints 4
_refine_ls_R_factor_all 0.0214
_refine_ls_R_factor_gt 0.0205
_refine_ls_shift/su_max 0.0293
_refine_ls_shift/su_mean 0.0011
_refine_ls_structure_factor_coef Fsqd
_refine_ls_weighting_details w=1/(\s^2^(I)+0.0016I^2^)
_refine_ls_weighting_scheme sigma
_refine_ls_wR_factor_gt 0.0726
_refine_ls_wR_factor_ref 0.0737
_reflns_number_gt 3311
_reflns_number_total 3406
_reflns_threshold_expression I>3\s(I)
_cod_data_source_file suppl_j_ncrs-2022-0397_suppl.cif
_cod_data_source_block VE117
_cod_depositor_comments
;
The following automatic conversions were performed:

data item '_diffrn_radiation_probe' value 'X-ray' was changed to
'x-ray' in accordance with the built-in table derived from the CIF
Core dictionary named 'cif_core.dic' version 2.4.5 last updated on
2014-11-21.

Automatic conversion script
Id: cif_fix_values 8738 2021-04-28 16:35:53Z antanas 
;
_cod_database_code 8107293

loop_
_space_group_symop_id
_space_group_symop_operation_xyz
1 x,y,z
2 -x,-y,-z

loop_
_atom_site_label
_atom_site_type_symbol
_atom_site_fract_x
_atom_site_fract_y
_atom_site_fract_z
_atom_site_adp_type
_atom_site_U_iso_or_equiv
_atom_site_site_symmetry_multiplicity
_atom_site_occupancy
_atom_site_calc_flag
_atom_site_refinement_flags
_atom_site_disorder_assembly
_atom_site_disorder_group
Br1 Br 0.33529(4) 0.197076(17) 0.099027(10) Uani 0.01685(8) 2 1 d . . .
Br2 Br 1.01959(4) 0.752068(18) 0.492617(11) Uani 0.02181(8) 2 1 d . . .
S1 S 0.90807(9) 0.55250(4) 0.27126(3) Uani 0.01738(13) 2 1 d . . .
S2 S 0.91766(9) 1.04456(4) 0.23432(3) Uani 0.01912(14) 2 1 d . . .
N1 N 0.8634(3) 0.71863(14) 0.13947(8) Uani 0.0151(4) 2 1 d . . .
N2 N 0.6551(3) 0.49229(17) 0.39024(9) Uani 0.0234(5) 2 1 d . . .
N3 N 0.5189(3) 0.36822(16) 0.27336(9) Uani 0.0207(5) 2 1 d . . .
N4 N 0.6719(3) 1.01812(16) 0.36423(10) Uani 0.0230(5) 2 1 d . . .
N5 N 0.5492(3) 0.86270(15) 0.25689(9) Uani 0.0180(4) 2 1 d . . .
C1 C 0.9717(3) 0.59553(18) 0.12508(10) Uani 0.0152(5) 2 1 d . . .
C2 C 1.1844(3) 0.56739(18) 0.07925(10) Uani 0.0171(5) 2 1 d . . .
C3 C 1.2867(4) 0.6717(2) 0.04629(11) Uani 0.0176(5) 2 1 d . . .
C4 C 1.1777(3) 0.79928(18) 0.06116(10) Uani 0.0172(5) 2 1 d . . .
C5 C 0.9668(3) 0.81921(17) 0.10898(10) Uani 0.0151(5) 2 1 d . . .
C6 C 0.8508(4) 0.48814(18) 0.16298(11) Uani 0.0167(5) 2 1 d . . .
C7 C 0.6812(4) 0.46424(18) 0.31198(11) Uani 0.0162(5) 2 1 d . . .
C8 C 0.4400(4) 0.41195(18) 0.41111(11) Uani 0.0192(5) 2 1 d . . .
C9 C 0.3627(4) 0.31634(18) 0.33008(11) Uani 0.0193(5) 2 1 d . . .
C10 C 0.8420(4) 0.95619(17) 0.13000(11) Uani 0.0179(5) 2 1 d . . .
C11 C 0.7021(3) 0.96934(17) 0.28728(11) Uani 0.0173(5) 2 1 d . . .
C12 C 0.4821(4) 0.9352(2) 0.39584(11) Uani 0.0226(6) 2 1 d . . .
C13 C 0.4012(4) 0.82400(19) 0.32121(11) Uani 0.0196(5) 2 1 d . . .
H1n2 H 0.739(4) 0.5587(17) 0.4217(12) Uiso 0.0281 2 1 d . . .
H1n3 H 0.513(5) 0.329(2) 0.2232(4) Uiso 0.0249 2 1 d . . .
H1n4 H 0.762(4) 1.0831(18) 0.3947(12) Uiso 0.0276 2 1 d . . .
H1n5 H 0.592(5) 0.8053(18) 0.2147(8) Uiso 0.0216 2 1 d . . .
H1c2 H 1.259173 0.478622 0.070474 Uiso 0.0206 2 1 d . . .
H1c3 H 1.431914 0.65493 0.013508 Uiso 0.0212 2 1 d . . .
H1c4 H 1.245518 0.87232 0.039086 Uiso 0.0206 2 1 d . . .
H1c6 H 0.936575 0.403167 0.147039 Uiso 0.0201 2 1 d . . .
H2c6 H 0.669659 0.482152 0.149679 Uiso 0.0201 2 1 d . . .
H1c8 H 0.301445 0.471526 0.427901 Uiso 0.023 2 1 d . . .
H2c8 H 0.500871 0.358687 0.44876 Uiso 0.023 2 1 d . . .
H1c9 H 0.410827 0.224606 0.331804 Uiso 0.0232 2 1 d . . .
H2c9 H 0.184579 0.327135 0.316695 Uiso 0.0232 2 1 d . . .
H1c10 H 0.659567 0.944034 0.120857 Uiso 0.0215 2 1 d . . .
H2c10 H 0.895096 1.012692 0.094313 Uiso 0.0215 2 1 d . . .
H1c12 H 0.3374 0.9901 0.412734 Uiso 0.0271 2 1 d . . .
H2c12 H 0.564654 0.89361 0.436051 Uiso 0.0271 2 1 d . . .
H1c13 H 0.454976 0.736424 0.329701 Uiso 0.0235 2 1 d . . .
H2c13 H 0.221232 0.830057 0.30845 Uiso 0.0235 2 1 d . . .

loop_
_atom_site_aniso_label
_atom_site_aniso_type_symbol
_atom_site_aniso_U_11
_atom_site_aniso_U_22
_atom_site_aniso_U_33
_atom_site_aniso_U_12
_atom_site_aniso_U_13
_atom_site_aniso_U_23
Br1 Br 0.01952(13) 0.01395(12) 0.01678(12) -0.00247(8) 0.00165(8) 0.00257(8)
Br2 Br 0.02318(14) 0.01855(13) 0.02211(13) -0.00643(9) -0.00043(9) 0.00152(9)
S1 S 0.0186(2) 0.0169(2) 0.0168(2) -0.00492(17) 0.00036(16) 0.00445(16)
S2 S 0.0184(2) 0.0126(2) 0.0250(2) -0.00329(16) 0.00205(17) 0.00090(17)
N1 N 0.0159(7) 0.0137(7) 0.0154(6) -0.0016(5) 0.0019(5) 0.0019(5)
N2 N 0.0307(9) 0.0219(8) 0.0169(7) -0.0120(7) 0.0008(6) 0.0036(6)
N3 N 0.0243(8) 0.0183(7) 0.0180(7) -0.0055(6) 0.0041(6) -0.0004(6)
N4 N 0.0268(9) 0.0192(7) 0.0202(7) -0.0031(6) 0.0010(6) -0.0017(6)
N5 N 0.0172(7) 0.0159(7) 0.0195(7) -0.0026(6) 0.0048(6) -0.0003(5)
C1 C 0.0170(9) 0.0140(8) 0.0137(7) -0.0031(6) 0.0009(6) 0.0012(6)
C2 C 0.0164(9) 0.0171(8) 0.0165(8) -0.0005(6) 0.0018(6) 0.0000(6)
C3 C 0.0154(9) 0.0226(9) 0.0138(8) -0.0008(7) 0.0029(7) 0.0009(7)
C4 C 0.0172(8) 0.0190(8) 0.0152(7) -0.0045(6) 0.0004(6) 0.0040(6)
C5 C 0.0148(8) 0.0153(8) 0.0148(7) -0.0021(6) -0.0004(6) 0.0027(6)
C6 C 0.0186(9) 0.0144(8) 0.0170(8) -0.0010(7) 0.0033(7) 0.0025(6)
C7 C 0.0173(9) 0.0132(7) 0.0184(8) -0.0009(6) 0.0013(6) 0.0036(6)
C8 C 0.0220(10) 0.0186(8) 0.0174(9) -0.0046(7) 0.0024(7) 0.0049(7)
C9 C 0.0239(10) 0.0142(8) 0.0206(8) -0.0030(7) 0.0031(7) 0.0051(7)
C10 C 0.0185(9) 0.0142(8) 0.0223(9) -0.0016(6) 0.0005(7) 0.0071(7)
C11 C 0.0151(9) 0.0146(8) 0.0208(9) 0.0029(7) 0.0006(7) 0.0005(7)
C12 C 0.0238(10) 0.0235(9) 0.0191(9) -0.0002(7) 0.0030(7) 0.0009(7)
C13 C 0.0213(9) 0.0162(8) 0.0212(9) 0.0015(7) 0.0047(7) 0.0032(7)

loop_
_atom_type_symbol
_atom_type_scat_dispersion_real
_atom_type_scat_dispersion_imag
_atom_type_scat_source
C 0.0181 0.0091 'International Tables Vol C tables 4.2.6.8 and 6.1.1.1'
H 0.0000 0.0000 'International Tables Vol C tables 4.2.6.8 and 6.1.1.1'
Br -0.6763 1.2805 'International Tables Vol C tables 4.2.6.8 and 6.1.1.1'
N 0.0311 0.0180 'International Tables Vol C tables 4.2.6.8 and 6.1.1.1'
S 0.3331 0.5567 'International Tables Vol C tables 4.2.6.8 and 6.1.1.1'

loop_
_geom_angle_atom_site_label_1
_geom_angle_atom_site_label_2
_geom_angle_atom_site_label_3
_geom_angle_site_symmetry_1
_geom_angle_site_symmetry_2
_geom_angle_site_symmetry_3
_geom_angle
C6 S1 C7 . . . 103.11(9)
C10 S2 C11 . . . 102.78(8)
C1 N1 C5 . . . 118.65(15)
C7 N2 C8 . . . 110.70(15)
C7 N2 H1n2 . . . 121.6(15)
C8 N2 H1n2 . . . 126.9(15)
C7 N3 C9 . . . 110.61(15)
C7 N3 H1n3 . . . 128.0(16)
C9 N3 H1n3 . . . 120.8(16)
C11 N4 C12 . . . 111.26(15)
C11 N4 H1n4 . . . 125.7(15)
C12 N4 H1n4 . . . 122.7(15)
C11 N5 C13 . . . 110.22(14)
C11 N5 H1n5 . . . 119.2(15)
C13 N5 H1n5 . . . 123.6(13)
N1 C1 C2 . . . 122.70(17)
N1 C1 C6 . . . 116.00(16)
C2 C1 C6 . . . 121.29(16)
C1 C2 C3 . . . 118.20(16)
C1 C2 H1c2 . . . 120.9
C3 C2 H1c2 . . . 120.9
C2 C3 C4 . . . 119.60(17)
C2 C3 H1c3 . . . 120.2
C4 C3 H1c3 . . . 120.2
C3 C4 C5 . . . 118.38(17)
C3 C4 H1c4 . . . 120.81
C5 C4 H1c4 . . . 120.81
N1 C5 C4 . . . 122.45(16)
N1 C5 C10 . . . 115.91(15)
C4 C5 C10 . . . 121.64(16)
S1 C6 C1 . . . 104.58(11)
S1 C6 H1c6 . . . 109.47
S1 C6 H2c6 . . . 109.47
C1 C6 H1c6 . . . 109.47
C1 C6 H2c6 . . . 109.47
H1c6 C6 H2c6 . . . 113.95
S1 C7 N2 . . . 119.84(13)
S1 C7 N3 . . . 127.50(15)
N2 C7 N3 . . . 112.65(18)
N2 C8 C9 . . . 102.28(15)
N2 C8 H1c8 . . . 109.47
N2 C8 H2c8 . . . 109.47
C9 C8 H1c8 . . . 109.47
C9 C8 H2c8 . . . 109.47
H1c8 C8 H2c8 . . . 115.81
N3 C9 C8 . . . 103.14(14)
N3 C9 H1c9 . . . 109.47
N3 C9 H2c9 . . . 109.47
C8 C9 H1c9 . . . 109.47
C8 C9 H2c9 . . . 109.47
H1c9 C9 H2c9 . . . 115.14
S2 C10 C5 . . . 112.64(13)
S2 C10 H1c10 . . . 109.47
S2 C10 H2c10 . . . 109.47
C5 C10 H1c10 . . . 109.47
C5 C10 H2c10 . . . 109.47
H1c10 C10 H2c10 . . . 106.1
S2 C11 N4 . . . 121.50(13)
S2 C11 N5 . . . 125.75(14)
N4 C11 N5 . . . 112.73(18)
N4 C12 C13 . . . 102.49(15)
N4 C12 H1c12 . . . 109.47
N4 C12 H2c12 . . . 109.47
C13 C12 H1c12 . . . 109.47
C13 C12 H2c12 . . . 109.47
H1c12 C12 H2c12 . . . 115.65
N5 C13 C12 . . . 103.14(15)
N5 C13 H1c13 . . . 109.47
N5 C13 H2c13 . . . 109.47
C12 C13 H1c13 . . . 109.47
C12 C13 H2c13 . . . 109.47
H1c13 C13 H2c13 . . . 115.14

loop_
_geom_bond_atom_site_label_1
_geom_bond_atom_site_label_2
_geom_bond_site_symmetry_1
_geom_bond_site_symmetry_2
_geom_bond_distance
S1 C6 . . 1.8263(18)
S1 C7 . . 1.725(2)
S2 C10 . . 1.8290(17)
S2 C11 . . 1.735(2)
N1 C1 . . 1.342(2)
N1 C5 . . 1.343(2)
N2 C7 . . 1.316(2)
N2 C8 . . 1.473(3)
N2 H1n2 . . 0.860(18)
N3 C7 . . 1.315(2)
N3 C9 . . 1.464(3)
N3 H1n3 . . 0.860(8)
N4 C11 . . 1.316(2)
N4 C12 . . 1.476(3)
N4 H1n4 . . 0.860(18)
N5 C11 . . 1.321(2)
N5 C13 . . 1.484(3)
N5 H1n5 . . 0.860(15)
C1 C2 . . 1.388(3)
C1 C6 . . 1.511(3)
C2 C3 . . 1.396(3)
C2 H1c2 . . 0.96
C3 C4 . . 1.384(3)
C3 H1c3 . . 0.96
C4 C5 . . 1.394(3)
C4 H1c4 . . 0.96
C5 C10 . . 1.507(2)
C6 H1c6 . . 0.96
C6 H2c6 . . 0.96
C8 C9 . . 1.535(2)
C8 H1c8 . . 0.96
C8 H2c8 . . 0.96
C9 H1c9 . . 0.96
C9 H2c9 . . 0.96
C10 H1c10 . . 0.96
C10 H2c10 . . 0.96
C12 C13 . . 1.538(2)
C12 H1c12 . . 0.96
C12 H2c12 . . 0.96
C13 H1c13 . . 0.96
C13 H2c13 . . 0.96

loop_
_geom_hbond_atom_site_label_D
_geom_hbond_atom_site_label_H
_geom_hbond_atom_site_label_A
_geom_hbond_site_symmetry_D
_geom_hbond_site_symmetry_H
_geom_hbond_site_symmetry_A
_geom_hbond_distance_DH
_geom_hbond_distance_HA
_geom_hbond_distance_DA
_geom_hbond_angle_DHA
N2 H1n2 Br2 . . . 0.860(18) 2.470(18) 3.3217(16) 171(2)
N3 H1n3 Br1 . . . 0.860(8) 2.378(13) 3.1896(15) 157(2)
N4 H1n4 Br2 . . 2_776 0.860(18) 2.467(18) 3.3100(15) 167(2)
N5 H1n5 N1 . . . 0.860(15) 2.04(2) 2.819(2) 150(2)
C2 H1c2 Br1 . . 1_655 0.96 2.98 3.8743(19) 155
C3 H1c3 Br1 . . 2_765 0.96 2.95 3.677(2) 133
C6 H1c6 Br1 . . 1_655 0.96 2.97 3.8990(19) 163
C8 H2c8 Br2 . . 2_766 0.96 2.96 3.758(2) 141
C9 H1c9 N4 . . 1_545 0.96 2.63 3.549(3) 161
C9 H2c9 S1 . . 1_455 0.96 2.91 3.622(2) 132
C10 H2c10 Br1 . . 1_665 0.96 2.92 3.637(2) 133
C12 H2c12 Br2 . . . 0.96 3.00 3.858(2) 149

loop_
_geom_torsion_atom_site_label_1
_geom_torsion_atom_site_label_2
_geom_torsion_atom_site_label_3
_geom_torsion_atom_site_label_4
_geom_torsion_site_symmetry_1
_geom_torsion_site_symmetry_2
_geom_torsion_site_symmetry_3
_geom_torsion_site_symmetry_4
_geom_torsion
C2 C1 C6 S1 . . . . 113.58(16)
C1 C6 S1 C7 . . . . 159.90(13)
C6 S1 C7 N2 . . . . -175.38(16)
C6 S1 C7 N3 . . . . 3.7(2)
C4 C5 C10 S2 . . . . -105.56(17)
C5 C10 S2 C11 . . . . -81.84(14)
C10 S2 C11 N4 . . . . -170.76(15)
C10 S2 C11 N5 . . . . 7.57(18)

loop_
_restr_distance_atom_site_label_1
_restr_distance_site_symmetry_1
_restr_distance_atom_site_label_2
_restr_distance_site_symmetry_2
_restr_distance_target
_restr_distance_target_weight_param
H1n2 . N2 . 0.86 0.001
H1n3 . N3 . 0.86 0.001
H1n4 . N4 . 0.86 0.001
H1n5 . N5 . 0.86 0.001
